data_4519050
loop_
_publ_author_name
'Diment, Wilfred T.'
'Gregory, Georgina L.'
'Kerr, Ryan W. F.'
'Phanopoulos, Andreas'
'Buchard, Antoine'
'Williams, Charlotte K.'

_publ_section_title
;
 Catalytic Synergy Using Al(III) and Group 1 Metals to Accelerate Epoxide
 and Anhydride Ring-Opening Copolymerizations
;
_journal_name_full 'ACS Catalysis'
_journal_page_first 12532
_journal_page_last 12542
_journal_paper_doi 10.1021/acscatal.1c04020
_journal_year 2021
_chemical_formula_moiety 'C25 H30 Al N2 Na O8, 2(C H2 Cl2)'
_chemical_formula_sum 'C27 H34 Al Cl4 N2 Na O8'
_chemical_formula_weight 706.33
_space_group_crystal_system triclinic
_space_group_IT_number 2
_space_group_name_Hall '-P 1'
_space_group_name_H-M_alt 'P -1'
_atom_sites_solution_hydrogens geom
_atom_sites_solution_primary dual
_audit_creation_date 2020-11-11
_audit_creation_method
;
Olex2 1.2
(compiled 2018.05.29 svn.r3508 for OlexSys, GUI svn.r5506)
;
_cell_angle_alpha 66.034(5)
_cell_angle_beta 84.098(4)
_cell_angle_gamma 69.361(5)
_cell_formula_units_Z 2
_cell_length_a 10.7960(5)
_cell_length_b 11.9409(8)
_cell_length_c 14.6196(7)
_cell_measurement_reflns_used 4582
_cell_measurement_temperature 150.01(10)
_cell_measurement_theta_max 76.2360
_cell_measurement_theta_min 3.3100
_cell_volume 1609.86(17)
_computing_cell_refinement 'CrysAlisPro 1.171.39.46 (Rigaku OD, 2018)'
_computing_data_collection 'CrysAlisPro 1.171.39.46 (Rigaku OD, 2018)'
_computing_data_reduction 'CrysAlisPro 1.171.39.46 (Rigaku OD, 2018)'
_computing_molecular_graphics 'Olex2 (Dolomanov et al., 2009)'
_computing_publication_material 'Olex2 (Dolomanov et al., 2009)'
_computing_structure_refinement 'ShelXL (Sheldrick, 2015)'
_computing_structure_solution 'ShelXT (Sheldrick, 2015)'
_diffrn_ambient_environment N~2~
_diffrn_ambient_temperature 150.01(10)
_diffrn_detector 'CCD plate'
_diffrn_detector_area_resol_mean 10.5035
_diffrn_detector_type Atlas
_diffrn_measured_fraction_theta_full 0.999
_diffrn_measured_fraction_theta_max 0.986
_diffrn_measurement_details
;
List of Runs (angles in degrees, time in seconds):

  # Type    Start    End  Width  t~exp~   \w     \q     \k     \f   Frames
--------------------------------------------------------------------------
  1  \w     13.00  51.00   1.00    1.00    --    0.00 -99.00-150.00   38
  2  \w     14.00  44.00   1.00    1.00    --    0.00 -77.00  30.00   30
  3  \w    -21.00   6.00   1.00    1.00    --    0.00 -77.00  30.00   27
  4  \w     -5.00  36.00   1.00    1.00    --    0.00  19.00-150.00   41
  5  \w     56.00  83.00   1.00    1.00    --    0.00  19.00-150.00   27
  6  \w    -81.00   0.00   1.00    3.00    --  -60.50  77.00  90.00   81
  7  \w     15.00  40.00   1.00    3.00    --  -60.50  77.00  90.00   25
  8  \w    121.00 158.00   1.00    3.00    --   60.50  77.00 -30.00   37
  9  \w     97.00 122.00   1.00    3.00    --   60.50 125.00-180.00   25
 10  \w    101.00 152.00   1.00    3.00    --   60.50 125.00 -90.00   51
 11  \w    101.00 152.00   1.00    3.00    --   60.50 125.00  90.00   51
 12  \w    101.00 139.00   1.00    3.00    --   60.50 125.00  30.00   38
 13  \w    -31.00 152.00   1.00    3.00    --   60.50   0.00  30.00  183
 14  \w     27.00 112.00   1.00    3.00    --   60.50-125.00 -90.00   85
 15  \w    122.00 157.00   1.00    3.00    --   60.50  77.00 150.00   35
 16  \w     65.00  92.00   1.00    8.00    --  121.00 178.00   0.00   27
 17  \w     79.00 108.00   1.00    8.00    --  121.00-111.00 150.00   29
 18  \w     77.00 177.00   1.00    8.00    --  121.00  25.00 120.00  100
 19  \w     30.00  63.00   1.00    8.00    --  121.00 -37.00-120.00   33
 20  \w     29.00 108.00   1.00    8.00    --  121.00-111.00  90.00   79
 21  \w     45.00  70.00   1.00    8.00    --  121.00  25.00 120.00   25
 22  \w     30.00  85.00   1.00    8.00    --  121.00 -77.00   0.00   55
 23  \w     36.00 108.00   1.00    8.00    --  121.00-111.00   0.00   72
 24  \w     37.00  64.00   1.00    8.00    --  121.00 -37.00 -30.00   27
 25  \w     34.00  64.00   1.00    8.00    --  121.00 -37.00  90.00   30
 26  \w    108.00 178.00   1.00    8.00    --  121.00 111.00 -60.00   70
 27  \w     24.00 107.00   1.00    8.00    --  121.00 -91.00-150.00   83
 28  \w     62.00  92.00   1.00    8.00    --  121.00 -63.00  90.00   30
 29  \w     80.00 108.00   1.00    8.00    --  121.00-111.00-150.00   28
 30  \w     35.00 107.00   1.00    8.00    --  121.00-111.00 -60.00   72
 31  \w     30.00  55.00   1.00    8.00    --  121.00 -37.00 -90.00   25
 32  \w     81.00 178.00   1.00    8.00    --  121.00  50.00   0.00   97
 33  \w     40.00  80.00   1.00    8.00    --  121.00 -63.00-150.00   40
 34  \w     32.00  60.00   1.00    8.00    --  121.00 -37.00-150.00   28
 35  \w     35.00  78.00   1.00    8.00    --  121.00 -50.00  60.00   43
 36  \w     41.00  66.00   1.00    8.00    --  121.00 -50.00 120.00   25
 37  \w     56.00  87.00   1.00    8.00    --  121.00-111.00 -30.00   31
 38  \w     24.00  54.00   1.00    8.00    --  121.00 -91.00  60.00   30
 39  \w     82.00 107.00   1.00    8.00    --  121.00 -91.00  60.00   25
 40  \w     83.00 108.00   1.00    8.00    --  121.00-111.00  60.00   25
 41  \w     48.00  75.00   1.00    8.00    --  121.00  25.00-120.00   27
 42  \w    119.00 157.00   1.00    8.00    --  121.00  25.00-120.00   38
 43  \w     98.00 126.00   1.00    8.00    --  121.00 -77.00   0.00   28
;
_diffrn_measurement_device 'four-circle diffractometer'
_diffrn_measurement_device_type 'SuperNova, Dual, Cu at home/near, Atlas'
_diffrn_measurement_method '\w scans'
_diffrn_orient_matrix_type 'CrysAlisPro convention (1999,Acta A55,543-557)'
_diffrn_orient_matrix_UB_11 0.0104115000
_diffrn_orient_matrix_UB_12 -0.1381687000
_diffrn_orient_matrix_UB_13 0.0142178000
_diffrn_orient_matrix_UB_21 0.1087122000
_diffrn_orient_matrix_UB_22 -0.0010036000
_diffrn_orient_matrix_UB_23 -0.0769710000
_diffrn_orient_matrix_UB_31 0.1066597000
_diffrn_orient_matrix_UB_32 -0.0589934000
_diffrn_orient_matrix_UB_33 0.0848618000
_diffrn_radiation_monochromator mirror
_diffrn_radiation_probe x-ray
_diffrn_radiation_type CuK\a
_diffrn_radiation_wavelength 1.54184
_diffrn_reflns_av_R_equivalents 0.0313
_diffrn_reflns_av_unetI/netI 0.0431
_diffrn_reflns_Laue_measured_fraction_full 0.999
_diffrn_reflns_Laue_measured_fraction_max 0.986
_diffrn_reflns_limit_h_max 13
_diffrn_reflns_limit_h_min -12
_diffrn_reflns_limit_k_max 15
_diffrn_reflns_limit_k_min -14
_diffrn_reflns_limit_l_max 18
_diffrn_reflns_limit_l_min -16
_diffrn_reflns_number 12886
_diffrn_reflns_point_group_measured_fraction_full 0.999
_diffrn_reflns_point_group_measured_fraction_max 0.986
_diffrn_reflns_theta_full 67.684
_diffrn_reflns_theta_max 76.512
_diffrn_reflns_theta_min 3.312
_diffrn_source 'micro-focus sealed X-ray tube'
_diffrn_source_type 'SuperNova (Cu) X-ray Source'
_exptl_absorpt_coefficient_mu 4.168
_exptl_absorpt_correction_T_max 1.00000
_exptl_absorpt_correction_T_min 0.89317
_exptl_absorpt_correction_type multi-scan
_exptl_absorpt_process_details
;
CrysAlisPro 1.171.39.46 (Rigaku Oxford Diffraction, 2018)
Empirical absorption correction using spherical harmonics,
 implemented in SCALE3 ABSPACK scaling algorithm.
;
_exptl_crystal_colour 'clear yellowish black'
_exptl_crystal_colour_lustre clear
_exptl_crystal_colour_modifier yellowish
_exptl_crystal_colour_primary black
_exptl_crystal_density_diffrn 1.457
_exptl_crystal_description block
_exptl_crystal_F_000 732
_exptl_crystal_size_max 0.172
_exptl_crystal_size_mid 0.145
_exptl_crystal_size_min 0.052
_refine_diff_density_max 0.496
_refine_diff_density_min -0.345
_refine_diff_density_rms 0.057
_refine_ls_extinction_method none
_refine_ls_goodness_of_fit_ref 1.033
_refine_ls_hydrogen_treatment constr
_refine_ls_matrix_type full
_refine_ls_number_parameters 404
_refine_ls_number_reflns 6670
_refine_ls_number_restraints 1
_refine_ls_restrained_S_all 1.051
_refine_ls_R_factor_all 0.0554
_refine_ls_R_factor_gt 0.0425
_refine_ls_shift/su_max 0.000
_refine_ls_shift/su_mean 0.000
_refine_ls_structure_factor_coef Fsqd
_refine_ls_weighting_details 'w=1/[\s^2^(Fo^2^)+(0.0619P)^2^+0.3016P] where P=(Fo^2^+2Fc^2^)/3'
_refine_ls_weighting_scheme calc
_refine_ls_wR_factor_gt 0.1105
_refine_ls_wR_factor_ref 0.1210
_reflns_Friedel_coverage 0.000
_reflns_number_gt 5365
_reflns_number_total 6670
_reflns_threshold_expression 'I > 2\s(I)'
_cod_data_source_file cs1c04020_si_002.cif
_cod_data_source_block 013rwfk20
_cod_database_code 4519050
_shelx_shelxl_version_number 2018/3
_chemical_oxdiff_formula C25H33Al1N2Na1O8
_shelx_space_group_comment
;
The symmetry employed for this shelxl refinement is uniquely defined
by the following loop, which should always be used as a source of
symmetry information in preference to the above space-group names.
They are only intended as comments.
;
_shelx_estimated_absorpt_t_max 0.812
_shelx_estimated_absorpt_t_min 0.534
_reflns_odcompleteness_completeness 99.71
_reflns_odcompleteness_iscentric 1
_reflns_odcompleteness_theta 74.33
_olex2_refinement_description
;
1. Fixed Uiso
 At 1.2 times of:
  All C(H) groups, All C(H,H) groups, All C(H,H,H,H) groups
 At 1.5 times of:
  All C(H,H,H) groups
2. Restrained distances
 Cl2S-C1S \\sim Cl3S-C1S
 with sigma of 0.02
3. Others
 Sof(H1SC)=Sof(H1SD)=Sof(Cl3S)=1-FVAR(1)
 Sof(Cl2S)=Sof(H1SA)=Sof(H1SB)=FVAR(1)
4.a Secondary CH2 refined with riding coordinates:
 C9(H9A,H9B), C13(H13A,H13B), C2S(H2SA,H2SB), C1S(H1SA,H1SB), C1S(H1SC,H1SD)
4.b Aromatic/amide H refined with riding coordinates:
 C14(H14), C8(H8), C17(H17), C16(H16), C18(H18), C3(H3), C4(H4), C5(H5)
4.c Idealised Me refined as rotating group:
 C11(H11A,H11B,H11C), C12(H12A,H12B,H12C), C23(H23A,H23B,H23C), C25(H25A,H25B,
 H25C), C21(H21A,H21B,H21C), C1(H1A,H1B,H1C)
;
_ins_header
;
TITL 013RWFK20 in P-1 
REM P-1 (#2 in standard setting)
CELL 1.54184  10.796037  11.940873  14.619565  66.0335  84.0984  69.3612
ZERR    3.00   0.000511   0.000807   0.000691   0.0054   0.0039   0.0052
LATT  1
SFAC C H N O Na Al
UNIT 75.00 99.00 6.00 24.00 3.00 3.00
TREF
HKLF 4
END
;
_olex2_submission_original_sample_id 013RWFK20
_olex2_submission_special_instructions 'No special instructions were received'
_oxdiff_exptl_absorpt_empirical_details
;
Empirical correction (ABSPACK) includes:
- Absorption correction using spherical harmonics
- Frame scaling
;
_oxdiff_exptl_absorpt_empirical_full_max 1.220
_oxdiff_exptl_absorpt_empirical_full_min 0.856

loop_
_space_group_symop_operation_xyz
'x, y, z'
'-x, -y, -z'

loop_
_atom_site_label
_atom_site_type_symbol
_atom_site_fract_x
_atom_site_fract_y
_atom_site_fract_z
_atom_site_U_iso_or_equiv
_atom_site_adp_type
_atom_site_occupancy
_atom_site_site_symmetry_order
_atom_site_calc_flag
_atom_site_refinement_flags_posn
_atom_site_refinement_flags_adp
_atom_site_refinement_flags_occupancy
_atom_site_disorder_assembly
_atom_site_disorder_group
Al1 Al 0.62253(5) 0.40762(5) 0.29802(4) 0.02446(13) Uani 1 1 d . . . . .
Na1 Na 0.42987(8) 0.43534(8) -0.05414(6) 0.03110(18) Uani 1 1 d . . . . .
O2 O 0.72571(13) 0.41750(14) 0.18781(10) 0.0284(3) Uani 1 1 d . . . . .
O3 O 0.50141(13) 0.56261(13) 0.21432(10) 0.0272(3) Uani 1 1 d . . . . .
O7 O 0.69800(14) 0.49045(15) 0.34915(11) 0.0312(3) Uani 1 1 d . . . . .
O5 O 0.54277(14) 0.30462(14) 0.27183(10) 0.0283(3) Uani 1 1 d . . . . .
O4 O 0.37022(15) 0.75285(15) 0.05250(11) 0.0344(3) Uani 1 1 d . . . . .
O6 O 0.49326(16) 0.38216(15) 0.10745(11) 0.0348(3) Uani 1 1 d . . . . .
O1 O 0.80293(16) 0.48474(16) 0.00417(11) 0.0373(3) Uani 1 1 d . . . . .
O8 O 0.84815(17) 0.5081(2) 0.42833(12) 0.0447(4) Uani 1 1 d . . . . .
N2 N 0.49900(16) 0.39959(16) 0.41367(12) 0.0251(3) Uani 1 1 d . . . . .
N1 N 0.76215(16) 0.23298(17) 0.38372(13) 0.0288(3) Uani 1 1 d . . . . .
C20 C 0.37243(19) 0.61253(18) 0.22057(14) 0.0255(4) Uani 1 1 d . . . . .
C14 C 0.37476(19) 0.46942(19) 0.40177(14) 0.0267(4) Uani 1 1 d . . . . .
H14 H 0.325196 0.454452 0.458652 0.032 Uiso 1 1 calc R . . . .
C7 C 0.82165(19) 0.3277(2) 0.16799(15) 0.0293(4) Uani 1 1 d . . . . .
C15 C 0.30478(19) 0.56887(19) 0.30856(15) 0.0272(4) Uani 1 1 d . . . . .
C24 C 0.8092(2) 0.5037(2) 0.35406(15) 0.0295(4) Uani 1 1 d . . . . .
C22 C 0.4989(2) 0.3021(2) 0.19513(15) 0.0293(4) Uani 1 1 d . . . . .
C19 C 0.2967(2) 0.7185(2) 0.13555(15) 0.0289(4) Uani 1 1 d . . . . .
C10 C 0.6375(2) 0.1825(2) 0.54395(14) 0.0295(4) Uani 1 1 d . . . . .
C6 C 0.8846(2) 0.2013(2) 0.24007(16) 0.0321(4) Uani 1 1 d . . . . .
C8 C 0.8545(2) 0.1657(2) 0.34484(16) 0.0328(4) Uani 1 1 d . . . . .
H8 H 0.908230 0.084644 0.389140 0.039 Uiso 1 1 calc R . . . .
C2 C 0.8686(2) 0.3593(2) 0.06919(16) 0.0322(4) Uani 1 1 d . . . . .
C17 C 0.0974(2) 0.7349(2) 0.22786(17) 0.0362(4) Uani 1 1 d . . . . .
H17 H 0.006857 0.775626 0.230213 0.043 Uiso 1 1 calc R . . . .
C9 C 0.7693(2) 0.1794(2) 0.49456(15) 0.0326(4) Uani 1 1 d . . . . .
H9A H 0.807411 0.228027 0.515580 0.039 Uiso 1 1 calc R . . . .
H9B H 0.829126 0.089677 0.519104 0.039 Uiso 1 1 calc R . . . .
C13 C 0.5471(2) 0.3236(2) 0.51959(14) 0.0306(4) Uani 1 1 d . . . . .
H13A H 0.471141 0.322976 0.561186 0.037 Uiso 1 1 calc R . . . .
H13B H 0.594971 0.367644 0.537381 0.037 Uiso 1 1 calc R . . . .
C16 C 0.1672(2) 0.6321(2) 0.31109(17) 0.0340(4) Uani 1 1 d . . . . .
H16 H 0.123606 0.603640 0.369740 0.041 Uiso 1 1 calc R . . . .
C18 C 0.1622(2) 0.7790(2) 0.13922(17) 0.0335(4) Uani 1 1 d . . . . .
H18 H 0.114613 0.848864 0.082886 0.040 Uiso 1 1 calc R . . . .
C11 C 0.5689(2) 0.1084(2) 0.51488(16) 0.0355(4) Uani 1 1 d . . . . .
H11A H 0.550151 0.148165 0.443773 0.053 Uiso 1 1 calc GR . . . .
H11B H 0.487652 0.111119 0.548892 0.053 Uiso 1 1 calc GR . . . .
H11C H 0.626017 0.019283 0.533733 0.053 Uiso 1 1 calc GR . . . .
C12 C 0.6683(2) 0.1188(2) 0.65804(15) 0.0375(5) Uani 1 1 d . . . . .
H12A H 0.726384 0.030121 0.676781 0.056 Uiso 1 1 calc GR . . . .
H12B H 0.587288 0.120461 0.692341 0.056 Uiso 1 1 calc GR . . . .
H12C H 0.710247 0.166197 0.676062 0.056 Uiso 1 1 calc GR . . . .
C3 C 0.9728(2) 0.2694(3) 0.04551(18) 0.0400(5) Uani 1 1 d . . . . .
H3 H 1.003312 0.292579 -0.019077 0.048 Uiso 1 1 calc R . . . .
C23 C 0.4520(3) 0.1878(2) 0.21968(17) 0.0422(5) Uani 1 1 d . . . . .
H23A H 0.525539 0.107780 0.245925 0.063 Uiso 1 1 calc GR . . . .
H23B H 0.414914 0.194502 0.159964 0.063 Uiso 1 1 calc GR . . . .
H23C H 0.385673 0.188949 0.268713 0.063 Uiso 1 1 calc GR . . . .
C4 C 1.0324(2) 0.1443(3) 0.1175(2) 0.0436(5) Uani 1 1 d . . . . .
H4 H 1.101525 0.083919 0.100659 0.052 Uiso 1 1 calc R . . . .
C25 C 0.8951(2) 0.5158(3) 0.26454(18) 0.0404(5) Uani 1 1 d . . . . .
H25A H 0.939705 0.431090 0.263599 0.061 Uiso 1 1 calc GR . . . .
H25B H 0.959364 0.552266 0.268994 0.061 Uiso 1 1 calc GR . . . .
H25C H 0.840629 0.571673 0.204150 0.061 Uiso 1 1 calc GR . . . .
C21 C 0.3017(3) 0.8633(2) -0.03391(17) 0.0424(5) Uani 1 1 d . . . . .
H21A H 0.363438 0.882695 -0.084968 0.064 Uiso 1 1 calc GR . . . .
H21B H 0.259984 0.936948 -0.016449 0.064 Uiso 1 1 calc GR . . . .
H21C H 0.235474 0.844478 -0.058487 0.064 Uiso 1 1 calc GR . . . .
C5 C 0.9889(2) 0.1098(2) 0.21393(19) 0.0411(5) Uani 1 1 d . . . . .
H5 H 1.028462 0.025948 0.261796 0.049 Uiso 1 1 calc R . . . .
C1 C 0.8507(3) 0.5259(3) -0.09506(17) 0.0444(5) Uani 1 1 d . . . . .
H1A H 0.840385 0.474029 -0.127650 0.067 Uiso 1 1 calc GR . . . .
H1B H 0.942698 0.515093 -0.091281 0.067 Uiso 1 1 calc GR . . . .
H1C H 0.800971 0.616010 -0.132666 0.067 Uiso 1 1 calc GR . . . .
Cl5S Cl 0.68129(6) 0.83966(6) 0.22178(4) 0.04518(14) Uani 1 1 d . . . . .
Cl4S Cl 0.66452(7) 0.81475(8) 0.03262(5) 0.05499(17) Uani 1 1 d . . . . .
C2S C 0.5845(3) 0.8179(3) 0.1442(2) 0.0454(5) Uani 1 1 d . . . . .
H2SA H 0.499765 0.888454 0.127137 0.054 Uiso 1 1 calc R . . . .
H2SB H 0.567675 0.736733 0.180623 0.054 Uiso 1 1 calc R . . . .
Cl1S Cl 0.85813(12) -0.14396(11) 0.39608(7) 0.0835(3) Uani 1 1 d . . . . .
Cl2S Cl 0.7960(3) -0.2659(2) 0.60201(15) 0.0662(10) Uani 0.451(5) 1 d D . P A 1
C1S C 0.8610(3) -0.2794(3) 0.5028(3) 0.0675(9) Uani 1 1 d D . . . .
H1SA H 0.818992 -0.327544 0.484522 0.081 Uiso 0.451(5) 1 calc R . P A 1
H1SB H 0.953160 -0.333939 0.520356 0.081 Uiso 0.451(5) 1 calc R . P A 1
H1SC H 0.940233 -0.353083 0.508025 0.081 Uiso 0.549(5) 1 calc R . P A 2
H1SD H 0.783734 -0.303266 0.503347 0.081 Uiso 0.549(5) 1 calc R . P A 2
Cl3S Cl 0.8598(3) -0.2249(2) 0.60796(13) 0.0760(9) Uani 0.549(5) 1 d D . P A 2

loop_
_atom_site_aniso_label
_atom_site_aniso_U_11
_atom_site_aniso_U_22
_atom_site_aniso_U_33
_atom_site_aniso_U_23
_atom_site_aniso_U_13
_atom_site_aniso_U_12
Al1 0.0263(3) 0.0250(3) 0.0230(2) -0.0106(2) 0.0068(2) -0.0101(2)
Na1 0.0372(4) 0.0330(4) 0.0243(4) -0.0116(3) 0.0072(3) -0.0145(3)
O2 0.0290(7) 0.0287(7) 0.0277(6) -0.0139(6) 0.0091(5) -0.0090(5)
O3 0.0279(6) 0.0259(7) 0.0265(6) -0.0099(5) 0.0083(5) -0.0101(5)
O7 0.0332(7) 0.0355(8) 0.0332(7) -0.0191(6) 0.0114(6) -0.0174(6)
O5 0.0361(7) 0.0278(7) 0.0234(6) -0.0101(5) 0.0041(5) -0.0144(6)
O4 0.0365(7) 0.0311(7) 0.0271(7) -0.0051(6) 0.0061(6) -0.0109(6)
O6 0.0471(9) 0.0367(8) 0.0237(7) -0.0104(6) 0.0051(6) -0.0207(7)
O1 0.0406(8) 0.0412(9) 0.0300(7) -0.0151(6) 0.0168(6) -0.0169(7)
O8 0.0410(9) 0.0683(12) 0.0353(8) -0.0267(8) 0.0072(7) -0.0248(8)
N2 0.0299(8) 0.0244(8) 0.0237(7) -0.0109(6) 0.0060(6) -0.0120(6)
N1 0.0280(8) 0.0303(8) 0.0275(8) -0.0108(7) 0.0038(6) -0.0109(6)
C20 0.0273(9) 0.0236(9) 0.0281(9) -0.0125(7) 0.0069(7) -0.0105(7)
C14 0.0306(9) 0.0281(9) 0.0262(8) -0.0130(7) 0.0106(7) -0.0154(7)
C7 0.0271(9) 0.0357(10) 0.0323(10) -0.0199(8) 0.0094(7) -0.0134(8)
C15 0.0280(9) 0.0271(9) 0.0288(9) -0.0129(8) 0.0064(7) -0.0114(7)
C24 0.0317(9) 0.0299(10) 0.0278(9) -0.0114(8) 0.0056(7) -0.0129(8)
C22 0.0346(10) 0.0315(10) 0.0257(9) -0.0139(8) 0.0074(7) -0.0143(8)
C19 0.0333(10) 0.0269(9) 0.0275(9) -0.0108(8) 0.0073(7) -0.0129(8)
C10 0.0319(9) 0.0305(10) 0.0237(9) -0.0084(7) 0.0029(7) -0.0112(8)
C6 0.0291(9) 0.0346(11) 0.0343(10) -0.0179(9) 0.0072(8) -0.0094(8)
C8 0.0296(9) 0.0307(10) 0.0341(10) -0.0123(8) 0.0025(8) -0.0068(8)
C2 0.0312(9) 0.0379(11) 0.0338(10) -0.0198(9) 0.0122(8) -0.0155(8)
C17 0.0287(9) 0.0370(11) 0.0403(11) -0.0157(9) 0.0049(8) -0.0085(8)
C9 0.0298(9) 0.0368(11) 0.0269(9) -0.0105(8) 0.0021(7) -0.0092(8)
C13 0.0384(10) 0.0318(10) 0.0231(9) -0.0129(8) 0.0049(7) -0.0122(8)
C16 0.0295(10) 0.0370(11) 0.0366(10) -0.0160(9) 0.0092(8) -0.0131(8)
C18 0.0323(10) 0.0290(10) 0.0351(10) -0.0112(8) 0.0006(8) -0.0073(8)
C11 0.0450(12) 0.0300(10) 0.0310(10) -0.0072(8) -0.0006(8) -0.0173(9)
C12 0.0415(11) 0.0401(12) 0.0239(9) -0.0067(8) 0.0016(8) -0.0133(9)
C3 0.0359(11) 0.0507(14) 0.0418(11) -0.0289(11) 0.0173(9) -0.0163(10)
C23 0.0654(15) 0.0433(13) 0.0326(10) -0.0174(10) 0.0096(10) -0.0345(12)
C4 0.0354(11) 0.0478(14) 0.0511(14) -0.0307(12) 0.0153(10) -0.0088(10)
C25 0.0393(11) 0.0552(14) 0.0396(11) -0.0249(11) 0.0160(9) -0.0276(10)
C21 0.0489(13) 0.0335(11) 0.0300(10) -0.0008(9) 0.0031(9) -0.0113(10)
C5 0.0352(11) 0.0405(12) 0.0445(12) -0.0215(10) 0.0083(9) -0.0056(9)
C1 0.0532(14) 0.0522(14) 0.0322(11) -0.0185(10) 0.0215(10) -0.0263(11)
Cl5S 0.0551(3) 0.0395(3) 0.0429(3) -0.0150(2) 0.0037(2) -0.0205(2)
Cl4S 0.0618(4) 0.0695(4) 0.0451(3) -0.0275(3) 0.0158(3) -0.0334(3)
C2S 0.0491(13) 0.0515(14) 0.0452(13) -0.0234(11) 0.0104(10) -0.0255(11)
Cl1S 0.1244(8) 0.0794(6) 0.0649(5) -0.0355(5) 0.0315(5) -0.0551(6)
Cl2S 0.0644(14) 0.0532(11) 0.0570(10) -0.0166(8) 0.0123(8) -0.0017(9)
C1S 0.0602(18) 0.0549(18) 0.086(2) -0.0233(17) -0.0079(17) -0.0200(14)
Cl3S 0.0844(16) 0.0622(10) 0.0640(9) -0.0299(8) -0.0018(8) 0.0019(10)

loop_
_atom_type_symbol
_atom_type_description
_atom_type_scat_dispersion_real
_atom_type_scat_dispersion_imag
_atom_type_scat_source
C C 0.0181 0.0091 'International Tables Vol C Tables 4.2.6.8 and 6.1.1.4'
H H 0.0000 0.0000 'International Tables Vol C Tables 4.2.6.8 and 6.1.1.4'
Al Al 0.2130 0.2455 'International Tables Vol C Tables 4.2.6.8 and 6.1.1.4'
Cl Cl 0.3639 0.7018 'International Tables Vol C Tables 4.2.6.8 and 6.1.1.4'
N N 0.0311 0.0180 'International Tables Vol C Tables 4.2.6.8 and 6.1.1.4'
Na Na 0.1353 0.1239 'International Tables Vol C Tables 4.2.6.8 and 6.1.1.4'
O O 0.0492 0.0322 'International Tables Vol C Tables 4.2.6.8 and 6.1.1.4'

loop_
_geom_angle_atom_site_label_1
_geom_angle_atom_site_label_2
_geom_angle_atom_site_label_3
_geom_angle
_geom_angle_site_symmetry_1
_geom_angle_site_symmetry_3
_geom_angle_publ_flag
O2 Al1 Na1 44.44(5) . 2_665 ?
O2 Al1 O7 96.96(7) . . ?
O2 Al1 O5 91.97(7) . . ?
O2 Al1 N2 176.38(7) . . ?
O2 Al1 N1 90.35(7) . . ?
O3 Al1 Na1 45.18(5) . 2_665 ?
O3 Al1 O2 86.44(6) . . ?
O3 Al1 O7 93.43(7) . . ?
O3 Al1 O5 93.16(7) . . ?
O3 Al1 N2 91.06(7) . . ?
O3 Al1 N1 176.54(7) . . ?
O7 Al1 Na1 110.35(5) . 2_665 ?
O7 Al1 O5 169.21(7) . . ?
O7 Al1 N2 85.79(7) . . ?
O7 Al1 N1 88.22(7) . . ?
O5 Al1 Na1 80.30(5) . 2_665 ?
O5 Al1 N2 85.56(6) . . ?
O5 Al1 N1 85.67(7) . . ?
N2 Al1 Na1 132.32(5) . 2_665 ?
N2 Al1 N1 92.10(7) . . ?
N1 Al1 Na1 131.37(5) . 2_665 ?
Al1 Na1 Na1 114.56(4) 2_665 2_665 ?
O2 Na1 Al1 33.40(4) 2_665 2_665 ?
O2 Na1 Na1 116.86(6) 2_665 2_665 ?
O2 Na1 O3 64.76(5) 2_665 2_665 ?
O2 Na1 O4 127.61(6) 2_665 2_665 ?
O2 Na1 O6 81.23(6) 2_665 2_665 ?
O2 Na1 O1 64.95(5) 2_665 2_665 ?
O3 Na1 Al1 33.49(4) 2_665 2_665 ?
O3 Na1 Na1 118.61(5) 2_665 2_665 ?
O3 Na1 O4 64.69(5) 2_665 2_665 ?
O3 Na1 O6 82.66(5) 2_665 2_665 ?
O3 Na1 O1 126.84(6) 2_665 2_665 ?
O4 Na1 Al1 98.16(4) 2_665 2_665 ?
O4 Na1 Na1 98.64(5) 2_665 2_665 ?
O4 Na1 O1 148.51(6) 2_665 2_665 ?
O6 Na1 Al1 160.31(5) . 2_665 ?
O6 Na1 Al1 71.58(4) 2_665 2_665 ?
O6 Na1 Na1 45.76(4) . 2_665 ?
O6 Na1 Na1 42.98(4) 2_665 2_665 ?
O6 Na1 O2 145.34(7) . 2_665 ?
O6 Na1 O3 146.76(7) . 2_665 ?
O6 Na1 O4 105.03(6) 2_665 2_665 ?
O6 Na1 O4 87.01(6) . 2_665 ?
O6 Na1 O6 88.74(6) . 2_665 ?
O6 Na1 O1 105.57(6) 2_665 2_665 ?
O6 Na1 O1 86.40(6) . 2_665 ?
O1 Na1 Al1 98.34(5) 2_665 2_665 ?
O1 Na1 Na1 98.60(5) 2_665 2_665 ?
Al1 O2 Na1 102.15(6) . 2_665 ?
C7 O2 Al1 131.33(13) . . ?
C7 O2 Na1 114.87(12) . 2_665 ?
Al1 O3 Na1 101.33(6) . 2_665 ?
C20 O3 Al1 129.98(12) . . ?
C20 O3 Na1 114.79(12) . 2_665 ?
C24 O7 Al1 139.93(14) . . ?
C22 O5 Al1 137.04(14) . . ?
C19 O4 Na1 111.98(12) . 2_665 ?
C19 O4 C21 116.54(17) . . ?
C21 O4 Na1 126.42(14) . 2_665 ?
Na1 O6 Na1 91.26(6) . 2_665 ?
C22 O6 Na1 143.55(14) . . ?
C22 O6 Na1 125.18(13) . 2_665 ?
C2 O1 Na1 110.81(12) . 2_665 ?
C2 O1 C1 116.61(18) . . ?
C1 O1 Na1 126.84(15) . 2_665 ?
C14 N2 Al1 123.19(13) . . ?
C14 N2 C13 113.99(16) . . ?
C13 N2 Al1 122.51(13) . . ?
C8 N1 Al1 122.42(15) . . ?
C8 N1 C9 114.74(17) . . ?
C9 N1 Al1 122.73(13) . . ?
O3 C20 C15 123.55(18) . . ?
O3 C20 C19 118.84(17) . . ?
C15 C20 C19 117.58(17) . . ?
N2 C14 C15 126.49(17) . . ?
O2 C7 C6 123.57(18) . . ?
O2 C7 C2 118.86(19) . . ?
C6 C7 C2 117.54(18) . . ?
C20 C15 C14 121.72(17) . . ?
C20 C15 C16 120.25(18) . . ?
C16 C15 C14 117.64(18) . . ?
O7 C24 C25 118.44(18) . . ?
O8 C24 O7 122.52(19) . . ?
O8 C24 C25 119.04(19) . . ?
O5 C22 C23 113.44(18) . . ?
O6 C22 O5 125.85(19) . . ?
O6 C22 C23 120.71(18) . . ?
O4 C19 C20 113.64(17) . . ?
O4 C19 C18 124.96(19) . . ?
C18 C19 C20 121.40(18) . . ?
C9 C10 C13 110.17(17) . . ?
C9 C10 C11 112.40(18) . . ?
C9 C10 C12 106.62(16) . . ?
C13 C10 C11 111.18(17) . . ?
C13 C10 C12 106.45(17) . . ?
C11 C10 C12 109.74(17) . . ?
C7 C6 C8 121.24(18) . . ?
C7 C6 C5 120.6(2) . . ?
C5 C6 C8 117.8(2) . . ?
N1 C8 C6 127.6(2) . . ?
O1 C2 C7 113.67(18) . . ?
O1 C2 C3 125.3(2) . . ?
C3 C2 C7 121.0(2) . . ?
C16 C17 C18 120.2(2) . . ?
N1 C9 C10 115.31(16) . . ?
N2 C13 C10 114.83(16) . . ?
C17 C16 C15 120.6(2) . . ?
C19 C18 C17 120.0(2) . . ?
C2 C3 C4 120.5(2) . . ?
C5 C4 C3 120.1(2) . . ?
C4 C5 C6 120.2(2) . . ?
Cl5S C2S Cl4S 111.64(14) . . ?
Cl1S C1S Cl3S 103.5(2) . . ?
Cl2S C1S Cl1S 121.3(2) . . ?

loop_
_geom_bond_atom_site_label_1
_geom_bond_atom_site_label_2
_geom_bond_distance
_geom_bond_site_symmetry_2
_geom_bond_publ_flag
Al1 Na1 3.2840(10) 2_665 ?
Al1 O2 1.8494(15) . ?
Al1 O3 1.8481(15) . ?
Al1 O7 1.8694(16) . ?
Al1 O5 1.8967(15) . ?
Al1 N2 2.0350(17) . ?
Al1 N1 2.0592(18) . ?
Na1 Na1 3.3630(17) 2_665 ?
Na1 O2 2.3521(16) 2_665 ?
Na1 O3 2.3756(15) 2_665 ?
Na1 O4 2.5013(18) 2_665 ?
Na1 O6 2.2934(16) . ?
Na1 O6 2.4098(17) 2_665 ?
Na1 O1 2.5018(17) 2_665 ?
O2 C7 1.310(2) . ?
O3 C20 1.317(2) . ?
O7 C24 1.278(2) . ?
O5 C22 1.277(2) . ?
O4 C19 1.378(2) . ?
O4 C21 1.426(2) . ?
O6 C22 1.241(2) . ?
O1 C2 1.372(3) . ?
O1 C1 1.434(2) . ?
O8 C24 1.230(3) . ?
N2 C14 1.291(3) . ?
N2 C13 1.477(2) . ?
N1 C8 1.286(3) . ?
N1 C9 1.480(2) . ?
C20 C15 1.411(3) . ?
C20 C19 1.420(3) . ?
C14 C15 1.450(3) . ?
C7 C6 1.407(3) . ?
C7 C2 1.424(3) . ?
C15 C16 1.414(3) . ?
C24 C25 1.511(3) . ?
C22 C23 1.516(3) . ?
C19 C18 1.382(3) . ?
C10 C9 1.523(3) . ?
C10 C13 1.531(3) . ?
C10 C11 1.531(3) . ?
C10 C12 1.542(3) . ?
C6 C8 1.448(3) . ?
C6 C5 1.412(3) . ?
C2 C3 1.382(3) . ?
C17 C16 1.371(3) . ?
C17 C18 1.401(3) . ?
C3 C4 1.392(4) . ?
C4 C5 1.380(3) . ?
Cl5S C2S 1.766(3) . ?
Cl4S C2S 1.774(3) . ?
Cl1S C1S 1.725(4) . ?
Cl2S C1S 1.589(4) . ?
C1S Cl3S 1.895(4) . ?
